data_7034783
loop_
_publ_author_name
'Mansell, S. M.'
'Russell, C. A.'
'Wass, D. F.'

_publ_section_title
;
 Synthesis of chelating diamido Sn(iv) compounds from oxidation of Sn(ii)
 and directly from Sn(iv) precursors.
;
_journal_issue 21
_journal_name_full 'Dalton transactions (Cambridge, England : 2003)'
_journal_page_first 9756
_journal_page_last 9765
_journal_paper_doi 10.1039/c5dt01022e
_journal_volume 44
_journal_year 2015
_chemical_formula_moiety 'C28 H43 I N2 Sn'
_chemical_formula_sum 'C28 H43 I N2 Sn'
_chemical_formula_weight 653.23
_chemical_name_systematic
; 
 ? 
;
_space_group_IT_number 9
_symmetry_cell_setting monoclinic
_symmetry_space_group_name_Hall 'C -2yc'
_symmetry_space_group_name_H-M 'C 1 c 1'
_atom_sites_solution_hydrogens geom
_atom_sites_solution_primary direct
_atom_sites_solution_secondary difmap
_audit_creation_method SHELXL-97
_audit_update_record
;
2014-10-03 deposited with the CCDC.
2015-04-21 downloaded from the CCDC.
;
_cell_angle_alpha 90.00
_cell_angle_beta 91.02(3)
_cell_angle_gamma 90.00
_cell_formula_units_Z 8
_cell_length_a 24.111(5)
_cell_length_b 11.350(2)
_cell_length_c 21.180(4)
_cell_measurement_reflns_used 13707
_cell_measurement_temperature 100(2)
_cell_measurement_theta_max 27.5
_cell_measurement_theta_min 2.20
_cell_volume 5795.2(19)
_computing_cell_refinement 'BRUKER SAINT'
_computing_data_collection 'BRUKER SMART'
_computing_data_reduction 'BRUKER SAINT'
_computing_molecular_graphics SHELXTL
_computing_publication_material SHELXTL
_computing_structure_refinement 'SHELXL-97 (Sheldrick, 1997)'
_computing_structure_solution 'SHELXS-97 (Sheldrick, 1990)'
_diffrn_ambient_temperature 100(2)
_diffrn_detector_area_resol_mean 8.5
_diffrn_measured_fraction_theta_full 0.999
_diffrn_measured_fraction_theta_max 0.999
_diffrn_measurement_device_type 'CCD area detector'
_diffrn_measurement_method 'omega scans'
_diffrn_radiation_monochromator graphite
_diffrn_radiation_source 'fine-focus sealed tube'
_diffrn_radiation_type MoK\a
_diffrn_radiation_wavelength 0.71073
_diffrn_reflns_av_R_equivalents 0.0175
_diffrn_reflns_av_sigmaI/netI 0.0240
_diffrn_reflns_limit_h_max 31
_diffrn_reflns_limit_h_min -31
_diffrn_reflns_limit_k_max 14
_diffrn_reflns_limit_k_min -14
_diffrn_reflns_limit_l_max 27
_diffrn_reflns_limit_l_min -27
_diffrn_reflns_number 32343
_diffrn_reflns_theta_full 27.48
_diffrn_reflns_theta_max 27.48
_diffrn_reflns_theta_min 2.20
_diffrn_standards_number 0
_exptl_absorpt_coefficient_mu 1.964
_exptl_absorpt_correction_T_max 0.82
_exptl_absorpt_correction_T_min 0.6716
_exptl_absorpt_correction_type multi-scan
_exptl_absorpt_process_details 'SADABS v2.10 (BRUKER-AXS)'
_exptl_crystal_colour Colourless
_exptl_crystal_density_diffrn 1.497
_exptl_crystal_density_method 'not measured'
_exptl_crystal_description Shard
_exptl_crystal_F_000 2624
_exptl_crystal_size_max 0.30
_exptl_crystal_size_mid 0.20
_exptl_crystal_size_min 0.10
_refine_diff_density_max 0.992
_refine_diff_density_min -0.364
_refine_diff_density_rms 0.062
_refine_ls_abs_structure_details 'Flack H D (1983), Acta Cryst. A39, 876-881'
_refine_ls_abs_structure_Flack -0.003(9)
_refine_ls_extinction_method none
_refine_ls_goodness_of_fit_ref 1.203
_refine_ls_hydrogen_treatment constr
_refine_ls_matrix_type full
_refine_ls_number_parameters 625
_refine_ls_number_reflns 13109
_refine_ls_number_restraints 2
_refine_ls_restrained_S_all 1.203
_refine_ls_R_factor_all 0.0193
_refine_ls_R_factor_gt 0.0190
_refine_ls_shift/su_max 0.001
_refine_ls_shift/su_mean 0.000
_refine_ls_structure_factor_coef Fsqd
_refine_ls_weighting_details 'calc w=1/[\s^2^(Fo^2^)+(0.0171P)^2^+2.1907P] where P=(Fo^2^+2Fc^2^)/3'
_refine_ls_weighting_scheme calc
_refine_ls_wR_factor_gt 0.0442
_refine_ls_wR_factor_ref 0.0443
_reflns_number_gt 12983
_reflns_number_total 13109
_reflns_threshold_expression >2sigma(I)
_cod_data_source_file c5dt01022e2.cif
_cod_data_source_block 13
_cod_depositor_comments
;
The following automatic conversions were performed:

'_symmetry_cell_setting' value 'Monoclinic' changed to 'monoclinic'
according to
/usr/data/users/saulius/crontab/automatic-downloads/rss-feeds/RSC/lib/dictionaries/cif_core.dic
dictionary named 'cif_core.dic' version 2.4.2 from 2011-04-26.

Automatic conversion script
Id: cif_fix_values 3271 2015-04-21 07:52:19Z andrius 

 Adding full bibliography for 7034774--7034789.cif.
;
_cod_original_cell_volume 5795(2)
_cod_original_sg_symbol_H-M Cc
_cod_database_code 7034783

loop_
_symmetry_equiv_pos_as_xyz
'x, y, z'
'x, -y, z+1/2'
'x+1/2, y+1/2, z'
'x+1/2, -y+1/2, z+1/2'

loop_
_atom_site_label
_atom_site_type_symbol
_atom_site_fract_x
_atom_site_fract_y
_atom_site_fract_z
_atom_site_U_iso_or_equiv
_atom_site_adp_type
_atom_site_occupancy
_atom_site_symmetry_multiplicity
_atom_site_calc_flag
_atom_site_refinement_flags
_atom_site_disorder_assembly
_atom_site_disorder_group
Sn1 Sn 0.395784(6) 0.548058(15) 0.294867(8) 0.01433(4) Uani 1 1 d . . .
N1 N 0.45547(8) 0.53461(19) 0.23115(10) 0.0160(4) Uani 1 1 d . . .
N2 N 0.33850(8) 0.45016(19) 0.24966(11) 0.0172(4) Uani 1 1 d . . .
I1 I 0.358209(7) 0.774623(15) 0.301338(8) 0.02335(4) Uani 1 1 d . . .
C1 C 0.51430(10) 0.5345(2) 0.24448(12) 0.0172(5) Uani 1 1 d . . .
C2 C 0.54150(11) 0.4266(3) 0.25594(13) 0.0218(5) Uani 1 1 d . . .
C3 C 0.59909(11) 0.4282(3) 0.26686(13) 0.0255(6) Uani 1 1 d . . .
H3 H 0.6177 0.3576 0.2742 0.031 Uiso 1 1 calc R . .
C4 C 0.62885(11) 0.5325(3) 0.26694(14) 0.0276(6) Uani 1 1 d . . .
H4 H 0.6669 0.5321 0.2748 0.033 Uiso 1 1 calc R . .
C5 C 0.60131(11) 0.6370(3) 0.25516(13) 0.0248(6) Uani 1 1 d . . .
H5 H 0.6213 0.7070 0.2552 0.030 Uiso 1 1 calc R . .
C6 C 0.54407(10) 0.6404(2) 0.24319(12) 0.0191(5) Uani 1 1 d . . .
C7 C 0.51158(11) 0.3088(3) 0.25749(15) 0.0268(6) Uani 1 1 d . . .
H7 H 0.4718 0.3239 0.2511 0.032 Uiso 1 1 calc R . .
C8 C 0.52997(15) 0.2269(3) 0.20561(18) 0.0397(8) Uani 1 1 d . . .
H8A H 0.5240 0.2640 0.1654 0.059 Uiso 1 1 calc R . .
H8B H 0.5089 0.1551 0.2072 0.059 Uiso 1 1 calc R . .
H8C H 0.5687 0.2093 0.2113 0.059 Uiso 1 1 calc R . .
C9 C 0.51967(15) 0.2506(3) 0.32229(18) 0.0407(8) Uani 1 1 d . . .
H9A H 0.4989 0.1785 0.3235 0.061 Uiso 1 1 calc R . .
H9B H 0.5069 0.3029 0.3546 0.061 Uiso 1 1 calc R . .
H9C H 0.5583 0.2338 0.3294 0.061 Uiso 1 1 calc R . .
C10 C 0.51702(10) 0.7583(2) 0.22983(13) 0.0218(5) Uani 1 1 d . . .
H10 H 0.4779 0.7442 0.2189 0.026 Uiso 1 1 calc R . .
C11 C 0.54379(12) 0.8201(3) 0.17400(16) 0.0315(7) Uani 1 1 d . . .
H11A H 0.5820 0.8365 0.1841 0.047 Uiso 1 1 calc R . .
H11B H 0.5246 0.8927 0.1653 0.047 Uiso 1 1 calc R . .
H11C H 0.5416 0.7701 0.1375 0.047 Uiso 1 1 calc R . .
C12 C 0.51949(12) 0.8369(3) 0.28846(16) 0.0342(7) Uani 1 1 d . . .
H12A H 0.5017 0.7977 0.3228 0.051 Uiso 1 1 calc R . .
H12B H 0.5008 0.9099 0.2796 0.051 Uiso 1 1 calc R . .
H12C H 0.5575 0.8524 0.2998 0.051 Uiso 1 1 calc R . .
C13 C 0.29400(10) 0.3900(2) 0.27976(13) 0.0205(5) Uani 1 1 d . A .
C14 C 0.30376(12) 0.2794(3) 0.30828(18) 0.0354(8) Uani 1 1 d . . .
C15 C 0.26025(13) 0.2233(3) 0.33815(19) 0.0432(9) Uani 1 1 d . A .
H15 H 0.2662 0.1505 0.3573 0.052 Uiso 1 1 calc R . .
C16 C 0.20802(13) 0.2742(3) 0.33986(16) 0.0360(8) Uani 1 1 d . . .
H16 H 0.1795 0.2366 0.3608 0.043 Uiso 1 1 calc R A .
C17 C 0.19855(11) 0.3802(3) 0.31059(14) 0.0265(6) Uani 1 1 d . A .
H17 H 0.1631 0.4126 0.3111 0.032 Uiso 1 1 calc R . .
C18 C 0.24065(11) 0.4405(2) 0.28017(13) 0.0196(5) Uani 1 1 d . . .
C19 C 0.3586(9) 0.2283(19) 0.3174(12) 0.046(5) Uani 0.52(3) 1 d P A 1
H19 H 0.3859 0.2855 0.3026 0.055 Uiso 0.52(3) 1 calc PR A 1
C20 C 0.3592(6) 0.1231(11) 0.2730(13) 0.065(5) Uani 0.52(3) 1 d P A 1
H20A H 0.3258 0.0781 0.2780 0.097 Uiso 0.52(3) 1 calc PR A 1
H20B H 0.3907 0.0746 0.2828 0.097 Uiso 0.52(3) 1 calc PR A 1
H20C H 0.3613 0.1503 0.2302 0.097 Uiso 0.52(3) 1 calc PR A 1
C21 C 0.3751(5) 0.1925(17) 0.3854(10) 0.058(5) Uani 0.52(3) 1 d P A 1
H21A H 0.3726 0.2598 0.4126 0.087 Uiso 0.52(3) 1 calc PR A 1
H21B H 0.4125 0.1634 0.3861 0.087 Uiso 0.52(3) 1 calc PR A 1
H21C H 0.3506 0.1320 0.3997 0.087 Uiso 0.52(3) 1 calc PR A 1
C22 C 0.22794(11) 0.5590(2) 0.24978(13) 0.0197(5) Uani 1 1 d . A .
H22 H 0.2629 0.5926 0.2353 0.024 Uiso 1 1 calc R . .
C23 C 0.18859(12) 0.5470(3) 0.19212(14) 0.0270(6) Uani 1 1 d . . .
H23A H 0.2056 0.4983 0.1609 0.041 Uiso 1 1 calc R A .
H23B H 0.1813 0.6236 0.1746 0.041 Uiso 1 1 calc R . .
H23C H 0.1544 0.5118 0.2049 0.041 Uiso 1 1 calc R . .
C24 C 0.20338(12) 0.6439(3) 0.29776(15) 0.0304(7) Uani 1 1 d . . .
H24A H 0.1662 0.6199 0.3072 0.046 Uiso 1 1 calc R A .
H24B H 0.2028 0.7221 0.2805 0.046 Uiso 1 1 calc R . .
H24C H 0.2257 0.6430 0.3358 0.046 Uiso 1 1 calc R . .
C25 C 0.44004(10) 0.5210(3) 0.16453(12) 0.0203(5) Uani 1 1 d . . .
H25A H 0.4524 0.4444 0.1502 0.024 Uiso 1 1 calc R . .
H25B H 0.4592 0.5804 0.1403 0.024 Uiso 1 1 calc R . .
C26 C 0.37775(10) 0.5319(2) 0.15132(12) 0.0202(5) Uani 1 1 d . . .
H26A H 0.3658 0.6089 0.1656 0.024 Uiso 1 1 calc R . .
H26B H 0.3715 0.5288 0.1060 0.024 Uiso 1 1 calc R . .
C27 C 0.34149(11) 0.4395(3) 0.18166(14) 0.0259(6) Uani 1 1 d . . .
H27A H 0.3043 0.4453 0.1637 0.031 Uiso 1 1 calc R . .
H27B H 0.3558 0.3620 0.1714 0.031 Uiso 1 1 calc R . .
C28 C 0.41698(14) 0.5022(3) 0.38886(14) 0.0369(8) Uani 1 1 d . . .
H28A H 0.4284 0.4212 0.3904 0.055 Uiso 1 1 calc R . .
H28B H 0.3853 0.5131 0.4151 0.055 Uiso 1 1 calc R . .
H28C H 0.4468 0.5515 0.4037 0.055 Uiso 1 1 calc R . .
C57 C 0.3598(9) 0.2075(19) 0.2940(11) 0.039(4) Uani 0.48(3) 1 d P A 2
H57 H 0.3881 0.2666 0.2845 0.047 Uiso 0.48(3) 1 calc PR A 2
C58 C 0.3576(7) 0.1261(13) 0.2388(9) 0.055(4) Uani 0.48(3) 1 d P A 2
H58A H 0.3927 0.0872 0.2348 0.083 Uiso 0.48(3) 1 calc PR A 2
H58B H 0.3495 0.1702 0.2011 0.083 Uiso 0.48(3) 1 calc PR A 2
H58C H 0.3291 0.0683 0.2450 0.083 Uiso 0.48(3) 1 calc PR A 2
C59 C 0.3796(4) 0.1450(14) 0.3550(9) 0.045(4) Uani 0.48(3) 1 d P A 2
H59A H 0.3567 0.0774 0.3624 0.067 Uiso 0.48(3) 1 calc PR A 2
H59B H 0.3771 0.1984 0.3900 0.067 Uiso 0.48(3) 1 calc PR A 2
H59C H 0.4175 0.1204 0.3506 0.067 Uiso 0.48(3) 1 calc PR A 2
Sn2 Sn 0.723841(6) 0.717552(14) 0.039773(8) 0.01412(4) Uani 1 1 d . . .
N3 N 0.77665(9) 0.59437(18) 0.01033(10) 0.0164(4) Uani 1 1 d . . .
N4 N 0.65962(8) 0.67998(19) -0.01879(10) 0.0162(4) Uani 1 1 d . . .
I2 I 0.769656(7) 0.930172(14) 0.008157(8) 0.02203(4) Uani 1 1 d . . .
C29 C 0.81805(10) 0.5348(2) 0.04889(12) 0.0179(5) Uani 1 1 d . . .
C30 C 0.80344(11) 0.4394(2) 0.08693(14) 0.0233(6) Uani 1 1 d . . .
C31 C 0.84487(13) 0.3821(3) 0.12222(16) 0.0337(7) Uani 1 1 d . . .
H31 H 0.8355 0.3182 0.1474 0.040 Uiso 1 1 calc R . .
C32 C 0.89945(13) 0.4188(3) 0.12030(17) 0.0400(8) Uani 1 1 d . . .
H32 H 0.9265 0.3804 0.1445 0.048 Uiso 1 1 calc R . .
C33 C 0.91381(12) 0.5121(3) 0.08264(15) 0.0311(7) Uani 1 1 d . . .
H33 H 0.9506 0.5363 0.0816 0.037 Uiso 1 1 calc R . .
C34 C 0.87393(11) 0.5710(2) 0.04582(13) 0.0215(5) Uani 1 1 d . . .
C35 C 0.74431(11) 0.3929(2) 0.09054(15) 0.0254(6) Uani 1 1 d . . .
H35 H 0.7197 0.4495 0.0691 0.030 Uiso 1 1 calc R . .
C36 C 0.73839(15) 0.2745(3) 0.05663(18) 0.0368(8) Uani 1 1 d . . .
H36A H 0.7505 0.2823 0.0139 0.055 Uiso 1 1 calc R . .
H36B H 0.7002 0.2503 0.0566 0.055 Uiso 1 1 calc R . .
H36C H 0.7607 0.2164 0.0781 0.055 Uiso 1 1 calc R . .
C37 C 0.72585(13) 0.3817(3) 0.15852(15) 0.0328(7) Uani 1 1 d . . .
H37A H 0.7482 0.3237 0.1799 0.049 Uiso 1 1 calc R . .
H37B H 0.6876 0.3582 0.1591 0.049 Uiso 1 1 calc R . .
H37C H 0.7301 0.4563 0.1794 0.049 Uiso 1 1 calc R . .
C38 C 0.89251(10) 0.6727(2) 0.00441(13) 0.0206(5) Uani 1 1 d . . .
H38 H 0.8604 0.6996 -0.0207 0.025 Uiso 1 1 calc R . .
C39 C 0.93740(12) 0.6334(3) -0.04111(14) 0.0279(6) Uani 1 1 d . . .
H39A H 0.9701 0.6111 -0.0175 0.042 Uiso 1 1 calc R . .
H39B H 0.9461 0.6972 -0.0690 0.042 Uiso 1 1 calc R . .
H39C H 0.9242 0.5673 -0.0653 0.042 Uiso 1 1 calc R . .
C40 C 0.91358(13) 0.7763(3) 0.04431(15) 0.0280(6) Uani 1 1 d . . .
H40A H 0.9458 0.7523 0.0684 0.042 Uiso 1 1 calc R . .
H40B H 0.8851 0.8009 0.0725 0.042 Uiso 1 1 calc R . .
H40C H 0.9231 0.8405 0.0171 0.042 Uiso 1 1 calc R . .
C41 C 0.60149(10) 0.6945(2) -0.00768(12) 0.0181(5) Uani 1 1 d . . .
C42 C 0.56921(10) 0.5940(2) 0.00432(12) 0.0197(5) Uani 1 1 d . . .
C43 C 0.51207(11) 0.6074(3) 0.01149(13) 0.0223(5) Uani 1 1 d . . .
H43 H 0.4904 0.5412 0.0188 0.027 Uiso 1 1 calc R . .
C44 C 0.48715(11) 0.7168(3) 0.00796(13) 0.0246(6) Uani 1 1 d . . .
H44 H 0.4491 0.7238 0.0131 0.029 Uiso 1 1 calc R . .
C45 C 0.51884(11) 0.8155(3) -0.00322(13) 0.0219(5) Uani 1 1 d . . .
H45 H 0.5018 0.8889 -0.0050 0.026 Uiso 1 1 calc R . .
C46 C 0.57617(10) 0.8073(2) -0.01199(12) 0.0185(5) Uani 1 1 d . . .
C47 C 0.59453(11) 0.4715(2) 0.00953(14) 0.0240(6) Uani 1 1 d . . .
H47 H 0.6347 0.4790 0.0041 0.029 Uiso 1 1 calc R . .
C48 C 0.57211(13) 0.3878(3) -0.04140(17) 0.0367(7) Uani 1 1 d . . .
H48A H 0.5331 0.3761 -0.0358 0.055 Uiso 1 1 calc R . .
H48B H 0.5910 0.3136 -0.0381 0.055 Uiso 1 1 calc R . .
H48C H 0.5782 0.4213 -0.0823 0.055 Uiso 1 1 calc R . .
C49 C 0.58482(13) 0.4204(3) 0.07513(17) 0.0366(7) Uani 1 1 d . . .
H49A H 0.5995 0.4734 0.1066 0.055 Uiso 1 1 calc R . .
H49B H 0.6031 0.3456 0.0789 0.055 Uiso 1 1 calc R . .
H49C H 0.5457 0.4103 0.0812 0.055 Uiso 1 1 calc R . .
C50 C 0.60919(11) 0.9182(2) -0.02301(13) 0.0213(5) Uani 1 1 d . . .
H50 H 0.6470 0.8946 -0.0338 0.026 Uiso 1 1 calc R . .
C51 C 0.58595(11) 0.9934(3) -0.07753(14) 0.0253(6) Uani 1 1 d . . .
H51A H 0.5842 0.9470 -0.1154 0.038 Uiso 1 1 calc R . .
H51B H 0.6097 1.0601 -0.0839 0.038 Uiso 1 1 calc R . .
H51C H 0.5494 1.0202 -0.0674 0.038 Uiso 1 1 calc R . .
C52 C 0.61290(14) 0.9919(3) 0.03730(15) 0.0315(7) Uani 1 1 d . . .
H52A H 0.5766 1.0202 0.0476 0.047 Uiso 1 1 calc R . .
H52B H 0.6372 1.0576 0.0308 0.047 Uiso 1 1 calc R . .
H52C H 0.6272 0.9443 0.0713 0.047 Uiso 1 1 calc R . .
C53 C 0.76601(11) 0.5438(2) -0.05196(13) 0.0230(6) Uani 1 1 d . . .
H53A H 0.7453 0.4711 -0.0474 0.028 Uiso 1 1 calc R . .
H53B H 0.8011 0.5247 -0.0712 0.028 Uiso 1 1 calc R . .
C54 C 0.73367(10) 0.6266(2) -0.09514(12) 0.0206(5) Uani 1 1 d . . .
H54A H 0.7379 0.5996 -0.1383 0.025 Uiso 1 1 calc R . .
H54B H 0.7505 0.7040 -0.0921 0.025 Uiso 1 1 calc R . .
C55 C 0.67179(10) 0.6397(2) -0.08282(12) 0.0208(5) Uani 1 1 d . . .
H55A H 0.6561 0.6953 -0.1129 0.025 Uiso 1 1 calc R . .
H55B H 0.6538 0.5643 -0.0899 0.025 Uiso 1 1 calc R . .
C56 C 0.70556(12) 0.7179(2) 0.13671(14) 0.0253(6) Uani 1 1 d . . .
H56A H 0.6806 0.6543 0.1456 0.038 Uiso 1 1 calc R . .
H56B H 0.6885 0.7914 0.1476 0.038 Uiso 1 1 calc R . .
H56C H 0.7392 0.7080 0.1610 0.038 Uiso 1 1 calc R . .

loop_
_atom_site_aniso_label
_atom_site_aniso_U_11
_atom_site_aniso_U_22
_atom_site_aniso_U_33
_atom_site_aniso_U_23
_atom_site_aniso_U_13
_atom_site_aniso_U_12
Sn1 0.01150(7) 0.01805(8) 0.01344(8) 0.00120(7) 0.00021(6) -0.00090(6)
N1 0.0109(9) 0.0217(10) 0.0153(10) 0.0011(8) 0.0017(8) -0.0005(8)
N2 0.0137(10) 0.0173(10) 0.0207(11) 0.0030(8) -0.0008(8) -0.0036(8)
I1 0.01978(8) 0.01992(8) 0.03043(10) -0.00693(7) 0.00282(7) 0.00085(7)
C1 0.0126(11) 0.0263(13) 0.0129(12) 0.0017(10) 0.0022(9) 0.0019(10)
C2 0.0182(12) 0.0289(14) 0.0185(13) 0.0048(11) 0.0020(10) 0.0013(10)
C3 0.0193(13) 0.0352(16) 0.0220(14) 0.0066(12) 0.0020(10) 0.0109(12)
C4 0.0131(12) 0.0462(18) 0.0234(14) 0.0026(13) -0.0008(10) 0.0039(12)
C5 0.0182(12) 0.0378(16) 0.0184(13) 0.0061(12) 0.0014(10) -0.0038(11)
C6 0.0160(12) 0.0281(14) 0.0134(12) 0.0020(10) 0.0014(9) -0.0006(10)
C7 0.0211(13) 0.0254(14) 0.0339(16) 0.0070(13) 0.0009(11) 0.0042(11)
C8 0.048(2) 0.0265(16) 0.044(2) 0.0007(14) 0.0044(16) 0.0034(14)
C9 0.046(2) 0.0354(18) 0.041(2) 0.0151(16) 0.0060(16) 0.0019(15)
C10 0.0135(11) 0.0249(13) 0.0271(14) -0.0003(11) -0.0015(10) -0.0022(10)
C11 0.0218(13) 0.0303(16) 0.0423(18) 0.0121(13) -0.0003(12) -0.0049(12)
C12 0.0260(15) 0.0351(17) 0.0414(19) -0.0138(14) 0.0039(13) -0.0022(13)
C13 0.0177(12) 0.0207(13) 0.0232(13) 0.0047(10) -0.0018(10) -0.0079(10)
C14 0.0206(14) 0.0311(16) 0.054(2) 0.0219(15) -0.0079(14) -0.0099(12)
C15 0.0314(17) 0.042(2) 0.056(2) 0.0318(17) -0.0131(15) -0.0173(14)
C16 0.0296(16) 0.0462(19) 0.0321(17) 0.0133(15) -0.0010(13) -0.0214(14)
C17 0.0182(13) 0.0349(16) 0.0263(15) -0.0020(12) 0.0025(11) -0.0100(11)
C18 0.0205(13) 0.0222(13) 0.0161(13) -0.0020(10) -0.0001(10) -0.0069(10)
C19 0.028(5) 0.015(6) 0.094(14) 0.019(7) -0.015(8) -0.006(4)
C20 0.048(5) 0.023(5) 0.123(16) -0.010(7) -0.007(8) 0.004(4)
C21 0.039(5) 0.056(7) 0.079(10) 0.041(7) -0.021(5) -0.009(5)
C22 0.0149(12) 0.0196(12) 0.0246(14) -0.0029(10) 0.0015(10) -0.0020(10)
C23 0.0226(13) 0.0259(14) 0.0325(16) 0.0006(12) -0.0060(12) -0.0031(11)
C24 0.0233(14) 0.0309(15) 0.0371(18) -0.0102(13) 0.0059(12) 0.0010(12)
C25 0.0177(12) 0.0280(14) 0.0154(12) -0.0001(10) 0.0005(9) -0.0011(10)
C26 0.0217(13) 0.0230(13) 0.0157(13) -0.0013(10) -0.0025(10) 0.0009(10)
C27 0.0219(13) 0.0295(15) 0.0265(15) -0.0083(12) 0.0034(11) -0.0062(11)
C28 0.0383(17) 0.055(2) 0.0170(14) 0.0037(14) -0.0011(12) 0.0106(15)
C57 0.021(4) 0.019(9) 0.077(12) 0.017(7) 0.004(7) -0.005(5)
C58 0.064(7) 0.039(6) 0.064(9) 0.000(6) 0.030(7) 0.022(5)
C59 0.023(4) 0.038(6) 0.073(9) 0.023(6) 0.000(4) 0.003(4)
Sn2 0.01279(7) 0.01373(8) 0.01582(8) -0.00053(6) -0.00034(6) 0.00149(6)
N3 0.0146(10) 0.0177(10) 0.0167(10) -0.0027(9) -0.0023(8) 0.0070(9)
N4 0.0129(9) 0.0195(10) 0.0163(10) -0.0013(8) -0.0011(8) 0.0003(8)
I2 0.01998(8) 0.01595(7) 0.03005(9) 0.00149(7) -0.00265(7) -0.00273(6)
C29 0.0161(12) 0.0180(12) 0.0194(13) -0.0022(10) -0.0004(10) 0.0041(10)
C30 0.0221(13) 0.0218(13) 0.0261(15) 0.0043(11) 0.0005(11) 0.0053(10)
C31 0.0295(15) 0.0283(15) 0.0435(19) 0.0189(14) 0.0030(13) 0.0056(12)
C32 0.0257(16) 0.0459(19) 0.048(2) 0.0210(16) -0.0007(14) 0.0130(14)
C33 0.0167(13) 0.0400(17) 0.0368(17) 0.0102(14) -0.0011(12) 0.0054(12)
C34 0.0185(13) 0.0220(13) 0.0239(14) 0.0007(11) -0.0005(10) 0.0054(10)
C35 0.0211(13) 0.0173(13) 0.0378(17) 0.0020(12) 0.0033(12) 0.0002(10)
C36 0.050(2) 0.0215(15) 0.040(2) 0.0012(13) 0.0062(16) -0.0043(14)
C37 0.0312(16) 0.0279(16) 0.0395(18) 0.0060(13) 0.0079(13) -0.0003(12)
C38 0.0152(12) 0.0242(13) 0.0225(13) 0.0000(11) -0.0007(10) 0.0036(10)
C39 0.0266(14) 0.0293(15) 0.0279(15) 0.0000(12) 0.0063(12) 0.0034(12)
C40 0.0282(15) 0.0282(15) 0.0277(16) -0.0020(12) 0.0011(12) -0.0004(12)
C41 0.0150(11) 0.0259(13) 0.0134(12) 0.0000(10) -0.0003(9) -0.0007(10)
C42 0.0180(12) 0.0240(13) 0.0171(13) -0.0014(10) 0.0000(10) -0.0001(10)
C43 0.0184(12) 0.0302(14) 0.0182(13) -0.0032(11) 0.0015(10) -0.0067(11)
C44 0.0126(11) 0.0399(16) 0.0212(14) -0.0035(12) -0.0003(10) 0.0018(11)
C45 0.0176(12) 0.0286(14) 0.0193(13) -0.0028(11) -0.0018(10) 0.0046(10)
C46 0.0172(12) 0.0228(12) 0.0155(12) -0.0006(10) -0.0001(9) 0.0005(10)
C47 0.0202(13) 0.0198(13) 0.0322(15) 0.0024(11) 0.0029(11) -0.0034(10)
C48 0.0283(15) 0.0295(16) 0.052(2) -0.0128(15) 0.0049(14) -0.0057(13)
C49 0.0282(16) 0.0389(18) 0.0432(19) 0.0154(15) 0.0091(14) 0.0045(14)
C50 0.0178(12) 0.0215(13) 0.0244(14) 0.0016(11) 0.0000(10) 0.0025(10)
C51 0.0222(13) 0.0268(14) 0.0270(15) 0.0037(11) 0.0024(11) 0.0047(11)
C52 0.0394(17) 0.0284(16) 0.0265(16) -0.0028(13) -0.0008(13) -0.0074(13)
C53 0.0228(13) 0.0241(13) 0.0221(14) -0.0025(11) -0.0002(10) 0.0057(11)
C54 0.0198(12) 0.0248(13) 0.0174(13) -0.0008(10) 0.0024(10) -0.0001(10)
C55 0.0185(12) 0.0265(14) 0.0173(13) -0.0001(10) 0.0002(10) -0.0020(10)
C56 0.0321(15) 0.0222(14) 0.0218(14) -0.0024(11) 0.0048(11) 0.0022(11)

loop_
_atom_type_symbol
_atom_type_description
_atom_type_scat_dispersion_real
_atom_type_scat_dispersion_imag
_atom_type_scat_source
C C 0.0033 0.0016 'International Tables Vol C Tables 4.2.6.8 and 6.1.1.4'
H H 0.0000 0.0000 'International Tables Vol C Tables 4.2.6.8 and 6.1.1.4'
N N 0.0061 0.0033 'International Tables Vol C Tables 4.2.6.8 and 6.1.1.4'
Sn Sn -0.6537 1.4246 'International Tables Vol C Tables 4.2.6.8 and 6.1.1.4'
I I -0.4742 1.8119 'International Tables Vol C Tables 4.2.6.8 and 6.1.1.4'

loop_
_geom_angle_atom_site_label_1
_geom_angle_atom_site_label_2
_geom_angle_atom_site_label_3
_geom_angle
N1 Sn1 N2 97.69(9)
N1 Sn1 C28 116.95(11)
N2 Sn1 C28 117.85(12)
N1 Sn1 I1 110.47(6)
N2 Sn1 I1 108.65(6)
C28 Sn1 I1 105.05(10)
C1 N1 C25 114.95(19)
C1 N1 Sn1 125.91(16)
C25 N1 Sn1 119.13(15)
C13 N2 C27 117.0(2)
C13 N2 Sn1 124.60(18)
C27 N2 Sn1 118.40(16)
C6 C1 C2 120.8(2)
C6 C1 N1 119.9(2)
C2 C1 N1 119.2(2)
C3 C2 C1 118.3(3)
C3 C2 C7 118.4(2)
C1 C2 C7 123.3(2)
C4 C3 C2 121.5(3)
C4 C3 H3 119.3
C2 C3 H3 119.3
C5 C4 C3 119.2(2)
C5 C4 H4 120.4
C3 C4 H4 120.4
C4 C5 C6 121.8(3)
C4 C5 H5 119.1
C6 C5 H5 119.1
C5 C6 C1 118.5(2)
C5 C6 C10 118.6(2)
C1 C6 C10 122.9(2)
C8 C7 C2 112.3(3)
C8 C7 C9 110.5(3)
C2 C7 C9 110.2(3)
C8 C7 H7 107.9
C2 C7 H7 107.9
C9 C7 H7 107.9
C7 C8 H8A 109.5
C7 C8 H8B 109.5
H8A C8 H8B 109.5
C7 C8 H8C 109.5
H8A C8 H8C 109.5
H8B C8 H8C 109.5
C7 C9 H9A 109.5
C7 C9 H9B 109.5
H9A C9 H9B 109.5
C7 C9 H9C 109.5
H9A C9 H9C 109.5
H9B C9 H9C 109.5
C6 C10 C11 111.4(2)
C6 C10 C12 110.7(2)
C11 C10 C12 110.4(2)
C6 C10 H10 108.1
C11 C10 H10 108.1
C12 C10 H10 108.1
C10 C11 H11A 109.5
C10 C11 H11B 109.5
H11A C11 H11B 109.5
C10 C11 H11C 109.5
H11A C11 H11C 109.5
H11B C11 H11C 109.5
C10 C12 H12A 109.5
C10 C12 H12B 109.5
H12A C12 H12B 109.5
C10 C12 H12C 109.5
H12A C12 H12C 109.5
H12B C12 H12C 109.5
C14 C13 C18 120.3(2)
C14 C13 N2 119.6(2)
C18 C13 N2 120.0(2)
C15 C14 C13 118.8(3)
C15 C14 C19 116.7(10)
C13 C14 C19 123.8(9)
C15 C14 C57 119.7(8)
C13 C14 C57 120.3(9)
C19 C14 C57 19.8(10)
C16 C15 C14 120.9(3)
C16 C15 H15 119.5
C14 C15 H15 119.5
C17 C16 C15 119.9(3)
C17 C16 H16 120.1
C15 C16 H16 120.1
C16 C17 C18 121.6(3)
C16 C17 H17 119.2
C18 C17 H17 119.2
C17 C18 C13 118.4(3)
C17 C18 C22 119.2(2)
C13 C18 C22 122.3(2)
C14 C19 C20 104.5(13)
C14 C19 C21 116.7(14)
C20 C19 C21 111.4(15)
C14 C19 H19 108.0
C20 C19 H19 108.0
C21 C19 H19 108.0
C18 C22 C24 110.7(2)
C18 C22 C23 112.0(2)
C24 C22 C23 110.0(2)
C18 C22 H22 108.0
C24 C22 H22 108.0
C23 C22 H22 108.0
C22 C23 H23A 109.5
C22 C23 H23B 109.5
H23A C23 H23B 109.5
C22 C23 H23C 109.5
H23A C23 H23C 109.5
H23B C23 H23C 109.5
C22 C24 H24A 109.5
C22 C24 H24B 109.5
H24A C24 H24B 109.5
C22 C24 H24C 109.5
H24A C24 H24C 109.5
H24B C24 H24C 109.5
N1 C25 C26 113.6(2)
N1 C25 H25A 108.8
C26 C25 H25A 108.8
N1 C25 H25B 108.8
C26 C25 H25B 108.8
H25A C25 H25B 107.7
C27 C26 C25 116.0(2)
C27 C26 H26A 108.3
C25 C26 H26A 108.3
C27 C26 H26B 108.3
C25 C26 H26B 108.3
H26A C26 H26B 107.4
N2 C27 C26 113.8(2)
N2 C27 H27A 108.8
C26 C27 H27A 108.8
N2 C27 H27B 108.8
C26 C27 H27B 108.8
H27A C27 H27B 107.7
Sn1 C28 H28A 109.5
Sn1 C28 H28B 109.5
H28A C28 H28B 109.5
Sn1 C28 H28C 109.5
H28A C28 H28C 109.5
H28B C28 H28C 109.5
C58 C57 C59 112.2(14)
C58 C57 C14 116.2(15)
C59 C57 C14 108.9(12)
C58 C57 H57 106.3
C59 C57 H57 106.3
C14 C57 H57 106.3
C57 C58 H58A 109.5
C57 C58 H58B 109.5
H58A C58 H58B 109.5
C57 C58 H58C 109.5
H58A C58 H58C 109.5
H58B C58 H58C 109.5
C57 C59 H59A 109.5
C57 C59 H59B 109.5
H59A C59 H59B 109.5
C57 C59 H59C 109.5
H59A C59 H59C 109.5
H59B C59 H59C 109.5
N3 Sn2 N4 98.45(8)
N3 Sn2 C56 116.79(10)
N4 Sn2 C56 115.39(10)
N3 Sn2 I2 106.13(7)
N4 Sn2 I2 110.17(6)
C56 Sn2 I2 109.19(8)
C29 N3 C53 115.8(2)
C29 N3 Sn2 126.03(17)
C53 N3 Sn2 117.09(16)
C41 N4 C55 113.56(19)
C41 N4 Sn2 128.15(16)
C55 N4 Sn2 118.16(16)
C30 C29 C34 120.2(2)
C30 C29 N3 120.6(2)
C34 C29 N3 119.2(2)
C31 C30 C29 118.9(3)
C31 C30 C35 118.2(3)
C29 C30 C35 122.9(2)
C32 C31 C30 121.0(3)
C32 C31 H31 119.5
C30 C31 H31 119.5
C33 C32 C31 120.0(3)
C33 C32 H32 120.0
C31 C32 H32 120.0
C32 C33 C34 121.0(3)
C32 C33 H33 119.5
C34 C33 H33 119.5
C33 C34 C29 118.9(3)
C33 C34 C38 118.5(2)
C29 C34 C38 122.6(2)
C37 C35 C30 111.5(3)
C37 C35 C36 110.2(3)
C30 C35 C36 111.1(2)
C37 C35 H35 108.0
C30 C35 H35 108.0
C36 C35 H35 108.0
C35 C36 H36A 109.5
C35 C36 H36B 109.5
H36A C36 H36B 109.5
C35 C36 H36C 109.5
H36A C36 H36C 109.5
H36B C36 H36C 109.5
C35 C37 H37A 109.5
C35 C37 H37B 109.5
H37A C37 H37B 109.5
C35 C37 H37C 109.5
H37A C37 H37C 109.5
H37B C37 H37C 109.5
C34 C38 C39 111.2(2)
C34 C38 C40 111.3(2)
C39 C38 C40 109.9(2)
C34 C38 H38 108.1
C39 C38 H38 108.1
C40 C38 H38 108.1
C38 C39 H39A 109.5
C38 C39 H39B 109.5
H39A C39 H39B 109.5
C38 C39 H39C 109.5
H39A C39 H39C 109.5
H39B C39 H39C 109.5
C38 C40 H40A 109.5
C38 C40 H40B 109.5
H40A C40 H40B 109.5
C38 C40 H40C 109.5
H40A C40 H40C 109.5
H40B C40 H40C 109.5
C42 C41 C46 120.2(2)
C42 C41 N4 118.8(2)
C46 C41 N4 120.8(2)
C43 C42 C41 118.8(2)
C43 C42 C47 119.1(2)
C41 C42 C47 122.1(2)
C44 C43 C42 121.4(3)
C44 C43 H43 119.3
C42 C43 H43 119.3
C45 C44 C43 119.8(2)
C45 C44 H44 120.1
C43 C44 H44 120.1
C44 C45 C46 121.3(3)
C44 C45 H45 119.3
C46 C45 H45 119.3
C45 C46 C41 118.3(2)
C45 C46 C50 119.3(2)
C41 C46 C50 122.3(2)
C42 C47 C49 110.2(2)
C42 C47 C48 112.3(2)
C49 C47 C48 110.4(3)
C42 C47 H47 107.9
C49 C47 H47 107.9
C48 C47 H47 107.9
C47 C48 H48A 109.5
C47 C48 H48B 109.5
H48A C48 H48B 109.5
C47 C48 H48C 109.5
H48A C48 H48C 109.5
H48B C48 H48C 109.5
C47 C49 H49A 109.5
C47 C49 H49B 109.5
H49A C49 H49B 109.5
C47 C49 H49C 109.5
H49A C49 H49C 109.5
H49B C49 H49C 109.5
C46 C50 C52 110.5(2)
C46 C50 C51 113.2(2)
C52 C50 C51 109.8(2)
C46 C50 H50 107.7
C52 C50 H50 107.7
C51 C50 H50 107.7
C50 C51 H51A 109.5
C50 C51 H51B 109.5
H51A C51 H51B 109.5
C50 C51 H51C 109.5
H51A C51 H51C 109.5
H51B C51 H51C 109.5
C50 C52 H52A 109.5
C50 C52 H52B 109.5
H52A C52 H52B 109.5
C50 C52 H52C 109.5
H52A C52 H52C 109.5
H52B C52 H52C 109.5
N3 C53 C54 112.4(2)
N3 C53 H53A 109.1
C54 C53 H53A 109.1
N3 C53 H53B 109.1
C54 C53 H53B 109.1
H53A C53 H53B 107.8
C53 C54 C55 116.8(2)
C53 C54 H54A 108.1
C55 C54 H54A 108.1
C53 C54 H54B 108.1
C55 C54 H54B 108.1
H54A C54 H54B 107.3
N4 C55 C54 113.6(2)
N4 C55 H55A 108.8
C54 C55 H55A 108.8
N4 C55 H55B 108.8
C54 C55 H55B 108.8
H55A C55 H55B 107.7
Sn2 C56 H56A 109.5
Sn2 C56 H56B 109.5
H56A C56 H56B 109.5
Sn2 C56 H56C 109.5
H56A C56 H56C 109.5
H56B C56 H56C 109.5

loop_
_geom_bond_atom_site_label_1
_geom_bond_atom_site_label_2
_geom_bond_distance
Sn1 N1 1.996(2)
Sn1 N2 2.003(2)
Sn1 C28 2.112(3)
Sn1 I1 2.7307(6)
N1 C1 1.441(3)
N1 C25 1.461(3)
N2 C13 1.431(3)
N2 C27 1.448(4)
C1 C6 1.401(4)
C1 C2 1.408(4)
C2 C3 1.404(4)
C2 C7 1.520(4)
C3 C4 1.384(4)
C3 H3 0.9300
C4 C5 1.380(4)
C4 H4 0.9300
C5 C6 1.399(3)
C5 H5 0.9300
C6 C10 1.513(4)
C7 C8 1.512(5)
C7 C9 1.533(4)
C7 H7 0.9800
C8 H8A 0.9600
C8 H8B 0.9600
C8 H8C 0.9600
C9 H9A 0.9600
C9 H9B 0.9600
C9 H9C 0.9600
C10 C11 1.528(4)
C10 C12 1.529(4)
C10 H10 0.9800
C11 H11A 0.9600
C11 H11B 0.9600
C11 H11C 0.9600
C12 H12A 0.9600
C12 H12B 0.9600
C12 H12C 0.9600
C13 C14 1.410(4)
C13 C18 1.408(4)
C14 C15 1.390(4)
C14 C19 1.45(2)
C14 C57 1.61(2)
C15 C16 1.387(5)
C15 H15 0.9300
C16 C17 1.370(4)
C16 H16 0.9300
C17 C18 1.392(4)
C17 H17 0.9300
C18 C22 1.520(4)
C19 C20 1.519(17)
C19 C21 1.54(2)
C19 H19 0.9800
C20 H20A 0.9600
C20 H20B 0.9600
C20 H20C 0.9600
C21 H21A 0.9600
C21 H21B 0.9600
C21 H21C 0.9600
C22 C24 1.527(4)
C22 C23 1.539(4)
C22 H22 0.9800
C23 H23A 0.9600
C23 H23B 0.9600
C23 H23C 0.9600
C24 H24A 0.9600
C24 H24B 0.9600
C24 H24C 0.9600
C25 C26 1.528(3)
C25 H25A 0.9700
C25 H25B 0.9700
C26 C27 1.516(4)
C26 H26A 0.9700
C26 H26B 0.9700
C27 H27A 0.9700
C27 H27B 0.9700
C28 H28A 0.9600
C28 H28B 0.9600
C28 H28C 0.9600
C57 C58 1.490(18)
C57 C59 1.54(3)
C57 H57 0.9800
C58 H58A 0.9600
C58 H58B 0.9600
C58 H58C 0.9600
C59 H59A 0.9600
C59 H59B 0.9600
C59 H59C 0.9600
Sn2 N3 1.998(2)
Sn2 N4 2.012(2)
Sn2 C56 2.107(3)
Sn2 I2 2.7420(5)
N3 C29 1.446(3)
N3 C53 1.457(3)
N4 C41 1.435(3)
N4 C55 1.466(3)
C29 C30 1.398(4)
C29 C34 1.411(4)
C30 C31 1.398(4)
C30 C35 1.524(4)
C31 C32 1.382(4)
C31 H31 0.9300
C32 C33 1.373(4)
C32 H32 0.9300
C33 C34 1.398(4)
C33 H33 0.9300
C34 C38 1.522(4)
C35 C37 1.520(4)
C35 C36 1.530(4)
C35 H35 0.9800
C36 H36A 0.9600
C36 H36B 0.9600
C36 H36C 0.9600
C37 H37A 0.9600
C37 H37B 0.9600
C37 H37C 0.9600
C38 C39 1.529(4)
C38 C40 1.529(4)
C38 H38 0.9800
C39 H39A 0.9600
C39 H39B 0.9600
C39 H39C 0.9600
C40 H40A 0.9600
C40 H40B 0.9600
C40 H40C 0.9600
C41 C42 1.406(4)
C41 C46 1.421(4)
C42 C43 1.397(4)
C42 C47 1.522(4)
C43 C44 1.380(4)
C43 H43 0.9300
C44 C45 1.379(4)
C44 H44 0.9300
C45 C46 1.401(3)
C45 H45 0.9300
C46 C50 1.509(4)
C47 C49 1.527(4)
C47 C48 1.529(4)
C47 H47 0.9800
C48 H48A 0.9600
C48 H48B 0.9600
C48 H48C 0.9600
C49 H49A 0.9600
C49 H49B 0.9600
C49 H49C 0.9600
C50 C52 1.529(4)
C50 C51 1.534(4)
C50 H50 0.9800
C51 H51A 0.9600
C51 H51B 0.9600
C51 H51C 0.9600
C52 H52A 0.9600
C52 H52B 0.9600
C52 H52C 0.9600
C53 C54 1.517(4)
C53 H53A 0.9700
C53 H53B 0.9700
C54 C55 1.527(3)
C54 H54A 0.9700
C54 H54B 0.9700
C55 H55A 0.9700
C55 H55B 0.9700
C56 H56A 0.9600
C56 H56B 0.9600
C56 H56C 0.9600

loop_
_geom_torsion_atom_site_label_1
_geom_torsion_atom_site_label_2
_geom_torsion_atom_site_label_3
_geom_torsion_atom_site_label_4
_geom_torsion
N2 Sn1 N1 C1 -148.2(2)
C28 Sn1 N1 C1 -21.5(3)
I1 Sn1 N1 C1 98.5(2)
N2 Sn1 N1 C25 30.4(2)
C28 Sn1 N1 C25 157.0(2)
I1 Sn1 N1 C25 -82.90(19)
N1 Sn1 N2 C13 155.8(2)
C28 Sn1 N2 C13 29.7(2)
I1 Sn1 N2 C13 -89.5(2)
N1 Sn1 N2 C27 -24.8(2)
C28 Sn1 N2 C27 -150.8(2)
I1 Sn1 N2 C27 89.94(19)
C25 N1 C1 C6 88.8(3)
Sn1 N1 C1 C6 -92.5(3)
C25 N1 C1 C2 -88.4(3)
Sn1 N1 C1 C2 90.2(3)
C6 C1 C2 C3 0.8(4)
N1 C1 C2 C3 178.0(2)
C6 C1 C2 C7 -179.6(3)
N1 C1 C2 C7 -2.4(4)
C1 C2 C3 C4 0.5(4)
C7 C2 C3 C4 -179.2(3)
C2 C3 C4 C5 -0.9(4)
C3 C4 C5 C6 0.1(4)
C4 C5 C6 C1 1.2(4)
C4 C5 C6 C10 -179.2(3)
C2 C1 C6 C5 -1.6(4)
N1 C1 C6 C5 -178.8(2)
C2 C1 C6 C10 178.8(2)
N1 C1 C6 C10 1.6(4)
C3 C2 C7 C8 -64.1(4)
C1 C2 C7 C8 116.3(3)
C3 C2 C7 C9 59.7(3)
C1 C2 C7 C9 -119.9(3)
C5 C6 C10 C11 56.6(3)
C1 C6 C10 C11 -123.8(3)
C5 C6 C10 C12 -66.7(3)
C1 C6 C10 C12 112.9(3)
C27 N2 C13 C14 98.6(3)
Sn1 N2 C13 C14 -81.9(3)
C27 N2 C13 C18 -80.7(3)
Sn1 N2 C13 C18 98.8(3)
C18 C13 C14 C15 -1.8(5)
N2 C13 C14 C15 179.0(3)
C18 C13 C14 C19 -171.5(12)
N2 C13 C14 C19 9.2(12)
C18 C13 C14 C57 165.4(10)
N2 C13 C14 C57 -13.8(10)
C13 C14 C15 C16 0.3(6)
C19 C14 C15 C16 170.8(11)
C57 C14 C15 C16 -167.0(10)
C14 C15 C16 C17 1.5(6)
C15 C16 C17 C18 -1.7(5)
C16 C17 C18 C13 0.2(4)
C16 C17 C18 C22 -178.6(3)
C14 C13 C18 C17 1.6(4)
N2 C13 C18 C17 -179.2(2)
C14 C13 C18 C22 -179.7(3)
N2 C13 C18 C22 -0.4(4)
C15 C14 C19 C20 78.3(13)
C13 C14 C19 C20 -111.8(14)
C57 C14 C19 C20 -26(4)
C15 C14 C19 C21 -45.2(15)
C13 C14 C19 C21 124.8(14)
C57 C14 C19 C21 -149(6)
C17 C18 C22 C24 55.3(3)
C13 C18 C22 C24 -123.5(3)
C17 C18 C22 C23 -68.0(3)
C13 C18 C22 C23 113.2(3)
C1 N1 C25 C26 -175.1(2)
Sn1 N1 C25 C26 6.1(3)
N1 C25 C26 C27 -63.0(3)
C13 N2 C27 C26 162.7(2)
Sn1 N2 C27 C26 -16.8(3)
C25 C26 C27 N2 69.7(3)
C15 C14 C57 C58 77.9(17)
C13 C14 C57 C58 -89.2(16)
C19 C14 C57 C58 165(6)
C15 C14 C57 C59 -50.0(13)
C13 C14 C57 C59 142.9(9)
C19 C14 C57 C59 37(4)
N4 Sn2 N3 C29 -148.0(2)
C56 Sn2 N3 C29 -23.9(2)
I2 Sn2 N3 C29 98.1(2)
N4 Sn2 N3 C53 19.6(2)
C56 Sn2 N3 C53 143.73(19)
I2 Sn2 N3 C53 -94.31(18)
N3 Sn2 N4 C41 149.5(2)
C56 Sn2 N4 C41 24.4(2)
I2 Sn2 N4 C41 -99.8(2)
N3 Sn2 N4 C55 -34.9(2)
C56 Sn2 N4 C55 -159.95(18)
I2 Sn2 N4 C55 75.86(18)
C53 N3 C29 C30 -86.5(3)
Sn2 N3 C29 C30 81.2(3)
C53 N3 C29 C34 91.0(3)
Sn2 N3 C29 C34 -101.3(3)
C34 C29 C30 C31 0.8(4)
N3 C29 C30 C31 178.3(3)
C34 C29 C30 C35 -177.7(3)
N3 C29 C30 C35 -0.2(4)
C29 C30 C31 C32 0.5(5)
C35 C30 C31 C32 179.1(3)
C30 C31 C32 C33 -0.9(6)
C31 C32 C33 C34 -0.1(5)
C32 C33 C34 C29 1.3(5)
C32 C33 C34 C38 -179.2(3)
C30 C29 C34 C33 -1.7(4)
N3 C29 C34 C33 -179.2(3)
C30 C29 C34 C38 178.9(3)
N3 C29 C34 C38 1.4(4)
C31 C30 C35 C37 52.4(4)
C29 C30 C35 C37 -129.1(3)
C31 C30 C35 C36 -70.9(4)
C29 C30 C35 C36 107.6(3)
C33 C34 C38 C39 56.8(3)
C29 C34 C38 C39 -123.8(3)
C33 C34 C38 C40 -66.1(3)
C29 C34 C38 C40 113.3(3)
C55 N4 C41 C42 78.7(3)
Sn2 N4 C41 C42 -105.6(3)
C55 N4 C41 C46 -98.0(3)
Sn2 N4 C41 C46 77.8(3)
C46 C41 C42 C43 0.4(4)
N4 C41 C42 C43 -176.3(2)
C46 C41 C42 C47 -179.8(2)
N4 C41 C42 C47 3.5(4)
C41 C42 C43 C44 -1.0(4)
C47 C42 C43 C44 179.2(3)
C42 C43 C44 C45 0.4(4)
C43 C44 C45 C46 0.8(4)
C44 C45 C46 C41 -1.4(4)
C44 C45 C46 C50 -179.0(2)
C42 C41 C46 C45 0.8(4)
N4 C41 C46 C45 177.4(2)
C42 C41 C46 C50 178.3(2)
N4 C41 C46 C50 -5.1(4)
C43 C42 C47 C49 -61.4(3)
C41 C42 C47 C49 118.8(3)
C43 C42 C47 C48 62.1(3)
C41 C42 C47 C48 -117.7(3)
C45 C46 C50 C52 70.3(3)
C41 C46 C50 C52 -107.2(3)
C45 C46 C50 C51 -53.4(3)
C41 C46 C50 C51 129.1(3)
C29 N3 C53 C54 -165.6(2)
Sn2 N3 C53 C54 25.5(3)
N3 C53 C54 C55 -75.4(3)
C41 N4 C55 C54 178.9(2)
Sn2 N4 C55 C54 2.6(3)
C53 C54 C55 N4 57.8(3)
